data_7152212
loop_
_publ_author_name
'Ruff, Bettina M.'
'Zhong, Sabilla'
'Nieger, Martin'
'Br\"ase, Stefan'

_publ_section_title
;
 Thiolation of symmetrical and unsymmetrical diketopiperazines.
;
_journal_issue 5
_journal_name_full 'Organic &amp; biomolecular chemistry'
_journal_page_first 935
_journal_page_last 940
_journal_paper_doi 10.1039/c2ob06663g
_journal_volume 10
_journal_year 2012
_chemical_absolute_configuration syn
_chemical_formula_moiety 'C18 H26 N2 O2'
_chemical_formula_sum 'C18 H26 N2 O2'
_chemical_formula_weight 302.41
_chemical_name_systematic
;
hexadecahydropyrazino[1,2-a:4,5-a']diindole-6,13-dione
;
_space_group_IT_number 19
_symmetry_cell_setting orthorhombic
_symmetry_space_group_name_Hall 'P 2ac 2ab'
_symmetry_space_group_name_H-M 'P 21 21 21'
_atom_sites_solution_hydrogens geom
_atom_sites_solution_primary direct
_atom_sites_solution_secondary difmap
_audit_creation_method SHELXL-97
_cell_angle_alpha 90.00
_cell_angle_beta 90.00
_cell_angle_gamma 90.00
_cell_formula_units_Z 4
_cell_length_a 6.430(1)
_cell_length_b 11.207(2)
_cell_length_c 21.269(3)
_cell_measurement_reflns_used 2781
_cell_measurement_temperature 123(2)
_cell_measurement_theta_max 25.0
_cell_measurement_theta_min 2.5
_cell_volume 1532.7(4)
_computing_cell_refinement EVALCCD
_computing_data_collection Collect
_computing_data_reduction EVALCCD
_computing_molecular_graphics XP
_computing_publication_material 'SHELXL-97 (Sheldrick, 1997)'
_computing_structure_refinement 'SHELXL-97 (Sheldrick, 1997)'
_computing_structure_solution 'SHELXS-97 (Sheldrick, 1990)'
_diffrn_ambient_temperature 123(2)
_diffrn_measured_fraction_theta_full 0.993
_diffrn_measured_fraction_theta_max 0.993
_diffrn_measurement_device_type 'Bruker-Nonius KappaCCD'
_diffrn_measurement_method 'rotation in phi and omega, 1 deg.'
_diffrn_radiation_monochromator graphite
_diffrn_radiation_source 'fine-focus sealed tube'
_diffrn_radiation_type MoK\a
_diffrn_radiation_wavelength 0.71073
_diffrn_reflns_av_R_equivalents 0.1413
_diffrn_reflns_av_sigmaI/netI 0.1129
_diffrn_reflns_limit_h_max 7
_diffrn_reflns_limit_h_min -7
_diffrn_reflns_limit_k_max 13
_diffrn_reflns_limit_k_min -13
_diffrn_reflns_limit_l_max 25
_diffrn_reflns_limit_l_min -23
_diffrn_reflns_number 15375
_diffrn_reflns_theta_full 25.01
_diffrn_reflns_theta_max 25.01
_diffrn_reflns_theta_min 3.31
_exptl_absorpt_coefficient_mu 0.085
_exptl_absorpt_correction_type none
_exptl_crystal_colour colourless
_exptl_crystal_density_diffrn 1.311
_exptl_crystal_density_meas ?
_exptl_crystal_density_method 'not measured'
_exptl_crystal_description needles
_exptl_crystal_F_000 656
_exptl_crystal_size_max 0.24
_exptl_crystal_size_mid 0.06
_exptl_crystal_size_min 0.02
_refine_diff_density_max 0.249
_refine_diff_density_min -0.280
_refine_diff_density_rms 0.062
_refine_ls_abs_structure_details 'Flack H D (1983), Acta Cryst. A39, 876-881'
_refine_ls_abs_structure_Flack -3(3)
_refine_ls_extinction_method none
_refine_ls_goodness_of_fit_ref 1.107
_refine_ls_hydrogen_treatment constr
_refine_ls_matrix_type full
_refine_ls_number_parameters 199
_refine_ls_number_reflns 2697
_refine_ls_number_restraints 0
_refine_ls_restrained_S_all 1.107
_refine_ls_R_factor_all 0.1287
_refine_ls_R_factor_gt 0.0779
_refine_ls_shift/su_max 0.000
_refine_ls_shift/su_mean 0.000
_refine_ls_structure_factor_coef Fsqd
_refine_ls_weighting_details 'calc w=1/[\s^2^(Fo^2^)+(0.0284P)^2^+1.9748P] where P=(Fo^2^+2Fc^2^)/3'
_refine_ls_weighting_scheme calc
_refine_ls_wR_factor_gt 0.1326
_refine_ls_wR_factor_ref 0.1481
_reflns_number_gt 1802
_reflns_number_total 2697
_reflns_threshold_expression >2sigma(I)
_cod_data_source_file c2ob06663g.txt
_cod_data_source_block sb327_hy
_cod_depositor_comments
;
The following automatic conversions were performed:

'_exptl_crystal_density_meas' value 'none' was changed to '?' - the
value is perceived as not measured.

Automatic conversion script
Id: cif_fix_values 3008 2015-01-20 13:52:24Z robertas 
;
_cod_database_code 7152212

loop_
_symmetry_equiv_pos_as_xyz
'x, y, z'
'-x+1/2, -y, z+1/2'
'-x, y+1/2, -z+1/2'
'x+1/2, -y+1/2, -z'

loop_
_atom_site_label
_atom_site_type_symbol
_atom_site_fract_x
_atom_site_fract_y
_atom_site_fract_z
_atom_site_U_iso_or_equiv
_atom_site_adp_type
_atom_site_occupancy
_atom_site_symmetry_multiplicity
_atom_site_calc_flag
_atom_site_refinement_flags
N1 N 0.9555(6) 0.5589(3) 0.93195(17) 0.0189(10) Uani 1 1 d .
C2 C 0.9619(8) 0.4319(4) 0.9455(2) 0.0216(12) Uani 1 1 d .
H2 H 0.9400 0.4174 0.9914 0.026 Uiso 1 1 calc R
C3 C 0.7999(8) 0.3663(4) 0.9074(2) 0.0265(12) Uani 1 1 d .
H3A H 0.7968 0.3999 0.8643 0.032 Uiso 1 1 calc R
H3B H 0.6616 0.3796 0.9265 0.032 Uiso 1 1 calc R
C4 C 0.8401(8) 0.2331(4) 0.9033(2) 0.0288(13) Uani 1 1 d .
H4A H 0.8332 0.1975 0.9459 0.035 Uiso 1 1 calc R
H4B H 0.7320 0.1950 0.8770 0.035 Uiso 1 1 calc R
C5 C 1.0507(8) 0.2109(4) 0.8753(2) 0.0245(12) Uani 1 1 d .
H5A H 1.0562 0.2448 0.8324 0.029 Uiso 1 1 calc R
H5B H 1.0755 0.1239 0.8722 0.029 Uiso 1 1 calc R
C6 C 1.2190(8) 0.2679(4) 0.9158(2) 0.0282(13) Uani 1 1 d .
H6A H 1.2238 0.2266 0.9569 0.034 Uiso 1 1 calc R
H6B H 1.3555 0.2566 0.8951 0.034 Uiso 1 1 calc R
C7 C 1.1839(7) 0.3995(4) 0.9267(2) 0.0214(11) Uani 1 1 d .
H7 H 1.2788 0.4256 0.9614 0.026 Uiso 1 1 calc R
C8 C 1.2234(8) 0.4793(4) 0.8703(2) 0.0235(12) Uani 1 1 d .
H8A H 1.3743 0.4918 0.8639 0.028 Uiso 1 1 calc R
H8B H 1.1630 0.4443 0.8317 0.028 Uiso 1 1 calc R
C9 C 1.1174(7) 0.5937(4) 0.8870(2) 0.0181(11) Uani 1 1 d .
H9 H 1.2193 0.6472 0.9086 0.022 Uiso 1 1 calc R
C10 C 1.0184(8) 0.6613(5) 0.8328(2) 0.0237(12) Uani 1 1 d .
O10 O 1.0607(5) 0.6414(3) 0.77751(15) 0.0300(9) Uani 1 1 d .
N11 N 0.8844(6) 0.7423(4) 0.85323(16) 0.0191(9) Uani 1 1 d .
C12 C 0.7590(8) 0.8202(4) 0.8136(2) 0.0228(12) Uani 1 1 d .
H12 H 0.8489 0.8589 0.7811 0.027 Uiso 1 1 calc R
C13 C 0.5853(7) 0.7536(5) 0.7824(2) 0.0250(12) Uani 1 1 d .
H13A H 0.5196 0.6993 0.8132 0.030 Uiso 1 1 calc R
H13B H 0.6423 0.7045 0.7478 0.030 Uiso 1 1 calc R
C14 C 0.4226(8) 0.8379(5) 0.7564(2) 0.0305(13) Uani 1 1 d .
H14A H 0.4855 0.8884 0.7233 0.037 Uiso 1 1 calc R
H14B H 0.3085 0.7912 0.7371 0.037 Uiso 1 1 calc R
C15 C 0.3358(8) 0.9162(5) 0.8079(2) 0.0338(13) Uani 1 1 d .
H15A H 0.2305 0.9710 0.7900 0.041 Uiso 1 1 calc R
H15B H 0.2667 0.8659 0.8399 0.041 Uiso 1 1 calc R
C16 C 0.5061(8) 0.9878(5) 0.8384(3) 0.0344(14) Uani 1 1 d .
H16A H 0.4470 1.0323 0.8744 0.041 Uiso 1 1 calc R
H16B H 0.5587 1.0471 0.8077 0.041 Uiso 1 1 calc R
C17 C 0.6872(8) 0.9131(5) 0.8615(2) 0.0266(12) Uani 1 1 d .
H17 H 0.8065 0.9681 0.8698 0.032 Uiso 1 1 calc R
C18 C 0.6522(7) 0.8384(4) 0.9203(2) 0.0223(11) Uani 1 1 d .
H18A H 0.6496 0.8891 0.9585 0.027 Uiso 1 1 calc R
H18B H 0.5203 0.7932 0.9176 0.027 Uiso 1 1 calc R
C19 C 0.8364(7) 0.7559(4) 0.9209(2) 0.0237(11) Uani 1 1 d .
H19 H 0.9558 0.7960 0.9424 0.028 Uiso 1 1 calc R
C20 C 0.8047(8) 0.6339(4) 0.9487(2) 0.0229(12) Uani 1 1 d .
O20 O 0.6593(5) 0.6077(3) 0.98342(15) 0.0309(9) Uani 1 1 d .

loop_
_atom_site_aniso_label
_atom_site_aniso_U_11
_atom_site_aniso_U_22
_atom_site_aniso_U_33
_atom_site_aniso_U_23
_atom_site_aniso_U_13
_atom_site_aniso_U_12
N1 0.021(2) 0.018(2) 0.018(2) 0.0020(17) 0.0018(18) -0.0002(19)
C2 0.024(3) 0.023(3) 0.018(3) 0.002(2) -0.002(2) 0.002(2)
C3 0.020(3) 0.030(3) 0.029(3) 0.000(2) -0.003(2) -0.004(3)
C4 0.025(3) 0.025(3) 0.037(3) -0.003(2) -0.002(2) 0.004(3)
C5 0.030(3) 0.014(3) 0.029(3) -0.003(2) -0.002(2) 0.005(2)
C6 0.024(3) 0.026(3) 0.035(3) 0.000(2) -0.005(2) 0.001(3)
C7 0.015(3) 0.019(3) 0.029(3) 0.000(2) -0.006(2) -0.002(2)
C8 0.014(3) 0.028(3) 0.029(3) -0.001(2) 0.003(2) 0.000(2)
C9 0.013(3) 0.022(3) 0.019(2) -0.001(2) -0.002(2) -0.004(2)
C10 0.021(3) 0.026(3) 0.025(3) 0.000(2) 0.001(2) -0.007(3)
O10 0.028(2) 0.038(2) 0.025(2) 0.0017(17) 0.0048(16) -0.0001(18)
N11 0.019(2) 0.020(2) 0.018(2) 0.0009(18) -0.0034(17) -0.0008(19)
C12 0.023(3) 0.023(3) 0.023(3) 0.008(2) 0.000(2) -0.001(2)
C13 0.022(3) 0.030(3) 0.023(3) -0.004(2) 0.003(2) -0.007(3)
C14 0.025(3) 0.035(3) 0.031(3) 0.006(3) -0.008(2) -0.009(3)
C15 0.025(3) 0.033(3) 0.044(3) 0.009(3) -0.006(3) 0.002(3)
C16 0.025(3) 0.026(3) 0.051(4) 0.007(3) -0.002(3) 0.002(3)
C17 0.026(3) 0.020(3) 0.034(3) 0.001(2) -0.009(2) 0.001(2)
C18 0.023(3) 0.023(3) 0.021(3) -0.005(2) -0.001(2) 0.003(2)
C19 0.024(3) 0.027(3) 0.020(3) -0.002(2) 0.000(2) 0.004(3)
C20 0.031(3) 0.024(3) 0.013(2) -0.008(2) -0.002(2) 0.000(3)
O20 0.031(2) 0.032(2) 0.0301(19) 0.0031(16) 0.0173(18) 0.0048(19)

loop_
_atom_type_symbol
_atom_type_description
_atom_type_scat_dispersion_real
_atom_type_scat_dispersion_imag
_atom_type_scat_source
C C 0.0033 0.0016 'International Tables Vol C Tables 4.2.6.8 and 6.1.1.4'
H H 0.0000 0.0000 'International Tables Vol C Tables 4.2.6.8 and 6.1.1.4'
N N 0.0061 0.0033 'International Tables Vol C Tables 4.2.6.8 and 6.1.1.4'
O O 0.0106 0.0060 'International Tables Vol C Tables 4.2.6.8 and 6.1.1.4'

loop_
_geom_angle_atom_site_label_1
_geom_angle_atom_site_label_2
_geom_angle_atom_site_label_3
_geom_angle
C20 N1 C2 125.9(4)
C20 N1 C9 121.6(4)
C2 N1 C9 111.7(4)
N1 C2 C3 110.6(4)
N1 C2 C7 102.0(4)
C3 C2 C7 112.9(4)
N1 C2 H2 110.4
C3 C2 H2 110.4
C7 C2 H2 110.4
C2 C3 C4 113.1(4)
C2 C3 H3A 109.0
C4 C3 H3A 109.0
C2 C3 H3B 109.0
C4 C3 H3B 109.0
H3A C3 H3B 107.8
C5 C4 C3 109.9(4)
C5 C4 H4A 109.7
C3 C4 H4A 109.7
C5 C4 H4B 109.7
C3 C4 H4B 109.7
H4A C4 H4B 108.2
C4 C5 C6 110.3(4)
C4 C5 H5A 109.6
C6 C5 H5A 109.6
C4 C5 H5B 109.6
C6 C5 H5B 109.6
H5A C5 H5B 108.1
C7 C6 C5 113.0(4)
C7 C6 H6A 109.0
C5 C6 H6A 109.0
C7 C6 H6B 109.0
C5 C6 H6B 109.0
H6A C6 H6B 107.8
C6 C7 C8 115.4(4)
C6 C7 C2 114.3(4)
C8 C7 C2 102.9(4)
C6 C7 H7 107.9
C8 C7 H7 107.9
C2 C7 H7 107.9
C9 C8 C7 104.0(4)
C9 C8 H8A 111.0
C7 C8 H8A 111.0
C9 C8 H8B 111.0
C7 C8 H8B 111.0
H8A C8 H8B 109.0
N1 C9 C8 104.5(4)
N1 C9 C10 109.2(4)
C8 C9 C10 116.1(4)
N1 C9 H9 108.9
C8 C9 H9 108.9
C10 C9 H9 108.9
O10 C10 N11 125.6(5)
O10 C10 C9 122.9(5)
N11 C10 C9 111.5(4)
C10 N11 C12 125.6(4)
C10 N11 C19 121.7(4)
C12 N11 C19 112.7(4)
N11 C12 C13 111.8(4)
N11 C12 C17 101.0(4)
C13 C12 C17 114.2(4)
N11 C12 H12 109.9
C13 C12 H12 109.9
C17 C12 H12 109.9
C12 C13 C14 111.5(4)
C12 C13 H13A 109.3
C14 C13 H13A 109.3
C12 C13 H13B 109.3
C14 C13 H13B 109.3
H13A C13 H13B 108.0
C15 C14 C13 110.6(4)
C15 C14 H14A 109.5
C13 C14 H14A 109.5
C15 C14 H14B 109.5
C13 C14 H14B 109.5
H14A C14 H14B 108.1
C16 C15 C14 110.7(5)
C16 C15 H15A 109.5
C14 C15 H15A 109.5
C16 C15 H15B 109.5
C14 C15 H15B 109.5
H15A C15 H15B 108.1
C15 C16 C17 113.8(5)
C15 C16 H16A 108.8
C17 C16 H16A 108.8
C15 C16 H16B 108.8
C17 C16 H16B 108.8
H16A C16 H16B 107.7
C16 C17 C18 117.2(4)
C16 C17 C12 113.1(4)
C18 C17 C12 102.6(4)
C16 C17 H17 107.8
C18 C17 H17 107.8
C12 C17 H17 107.8
C19 C18 C17 103.2(4)
C19 C18 H18A 111.1
C17 C18 H18A 111.1
C19 C18 H18B 111.1
C17 C18 H18B 111.1
H18A C18 H18B 109.1
N11 C19 C18 102.7(4)
N11 C19 C20 108.5(4)
C18 C19 C20 117.1(4)
N11 C19 H19 109.4
C18 C19 H19 109.4
C20 C19 H19 109.4
O20 C20 N1 124.3(4)
O20 C20 C19 123.9(4)
N1 C20 C19 111.7(4)

loop_
_geom_bond_atom_site_label_1
_geom_bond_atom_site_label_2
_geom_bond_distance
N1 C20 1.332(6)
N1 C2 1.453(6)
N1 C9 1.466(6)
C2 C3 1.511(6)
C2 C7 1.526(7)
C2 H2 1.0000
C3 C4 1.517(7)
C3 H3A 0.9900
C3 H3B 0.9900
C4 C5 1.500(7)
C4 H4A 0.9900
C4 H4B 0.9900
C5 C6 1.523(6)
C5 H5A 0.9900
C5 H5B 0.9900
C6 C7 1.510(7)
C6 H6A 0.9900
C6 H6B 0.9900
C7 C8 1.517(6)
C7 H7 1.0000
C8 C9 1.495(6)
C8 H8A 0.9900
C8 H8B 0.9900
C9 C10 1.519(7)
C9 H9 1.0000
C10 O10 1.228(5)
C10 N11 1.325(6)
N11 C12 1.456(6)
N11 C19 1.479(5)
C12 C13 1.499(6)
C12 C17 1.527(7)
C12 H12 1.0000
C13 C14 1.514(6)
C13 H13A 0.9900
C13 H13B 0.9900
C14 C15 1.511(7)
C14 H14A 0.9900
C14 H14B 0.9900
C15 C16 1.504(7)
C15 H15A 0.9900
C15 H15B 0.9900
C16 C17 1.516(7)
C16 H16A 0.9900
C16 H16B 0.9900
C17 C18 1.522(6)
C17 H17 1.0000
C18 C19 1.503(6)
C18 H18A 0.9900
C18 H18B 0.9900
C19 C20 1.504(7)
C19 H19 1.0000
C20 O20 1.227(6)

loop_
_geom_hbond_atom_site_label_D
_geom_hbond_atom_site_label_H
_geom_hbond_atom_site_label_A
_geom_hbond_distance_DH
_geom_hbond_distance_HA
_geom_hbond_distance_DA
_geom_hbond_angle_DHA
_geom_hbond_site_symmetry_A
C14 H14B O10 0.99 2.47 3.234(6) 133.9 1_455
C19 H19 O20 1.00 2.32 3.285(6) 162.7 4_567

loop_
_geom_torsion_atom_site_label_1
_geom_torsion_atom_site_label_2
_geom_torsion_atom_site_label_3
_geom_torsion_atom_site_label_4
_geom_torsion
C20 N1 C2 C3 70.2(6)
C9 N1 C2 C3 -99.2(5)
C20 N1 C2 C7 -169.5(4)
C9 N1 C2 C7 21.1(5)
N1 C2 C3 C4 162.1(4)
C7 C2 C3 C4 48.6(6)
C2 C3 C4 C5 -57.8(5)
C3 C4 C5 C6 60.0(5)
C4 C5 C6 C7 -55.1(6)
C5 C6 C7 C8 -72.6(6)
C5 C6 C7 C2 46.4(6)
N1 C2 C7 C6 -161.5(4)
C3 C2 C7 C6 -42.9(6)
N1 C2 C7 C8 -35.6(4)
C3 C2 C7 C8 83.1(5)
C6 C7 C8 C9 163.1(4)
C2 C7 C8 C9 37.9(5)
C20 N1 C9 C8 -167.6(4)
C2 N1 C9 C8 2.3(5)
C20 N1 C9 C10 -42.8(6)
C2 N1 C9 C10 127.1(4)
C7 C8 C9 N1 -25.0(5)
C7 C8 C9 C10 -145.4(4)
N1 C9 C10 O10 -134.4(5)
C8 C9 C10 O10 -16.7(7)
N1 C9 C10 N11 45.6(5)
C8 C9 C10 N11 163.4(4)
O10 C10 N11 C12 1.7(8)
C9 C10 N11 C12 -178.4(4)
O10 C10 N11 C19 177.1(5)
C9 C10 N11 C19 -3.0(6)
C10 N11 C12 C13 73.3(6)
C19 N11 C12 C13 -102.4(4)
C10 N11 C12 C17 -164.9(4)
C19 N11 C12 C17 19.3(5)
N11 C12 C13 C14 164.3(4)
C17 C12 C13 C14 50.4(5)
C12 C13 C14 C15 -57.7(6)
C13 C14 C15 C16 58.8(6)
C14 C15 C16 C17 -53.2(6)
C15 C16 C17 C18 -73.5(6)
C15 C16 C17 C12 45.5(6)
N11 C12 C17 C16 -164.2(4)
C13 C12 C17 C16 -44.2(6)
N11 C12 C17 C18 -37.0(5)
C13 C12 C17 C18 83.0(5)
C16 C17 C18 C19 166.9(4)
C12 C17 C18 C19 42.3(5)
C10 N11 C19 C18 -169.5(4)
C12 N11 C19 C18 6.5(5)
C10 N11 C19 C20 -44.9(6)
C12 N11 C19 C20 131.1(4)
C17 C18 C19 N11 -29.8(5)
C17 C18 C19 C20 -148.6(4)
C2 N1 C20 O20 7.5(7)
C9 N1 C20 O20 176.0(4)
C2 N1 C20 C19 -173.6(4)
C9 N1 C20 C19 -5.2(6)
N11 C19 C20 O20 -133.6(5)
C18 C19 C20 O20 -18.0(7)
N11 C19 C20 N1 47.6(5)
C18 C19 C20 N1 163.2(4)
